data_7101348
loop_
_publ_author_name
S.Blechert
'Maximillian Dochnahl'
'Karolin Lohnwitz'
'Jens-Wolfgang Pissarek'
'Peter Roesky'

_publ_section_title
;
A New Homogeneous Zinc Complex with Increased
Reactivity for the Intramolecular Hydroamination of Alkenes
;
_journal_issue 32
_journal_name_full 'Chemical Communications'
_journal_paper_doi 10.1039/b607597e
_journal_year 2006
_chemical_formula_sum 'C20 H30 N2 Zn'
_chemical_formula_weight 363.83
_chemical_name_systematic
;
?
;
_space_group_IT_number 2
_symmetry_cell_setting triclinic
_symmetry_space_group_name_Hall '-P 1'
_symmetry_space_group_name_H-M 'P -1'
_atom_sites_solution_hydrogens geom
_atom_sites_solution_primary direct
_atom_sites_solution_secondary difmap
_audit_creation_method SHELXL-97
_cell_angle_alpha 76.685(5)
_cell_angle_beta 86.477(6)
_cell_angle_gamma 64.209(5)
_cell_formula_units_Z 4
_cell_length_a 9.7358(7)
_cell_length_b 11.0097(8)
_cell_length_c 20.0760(13)
_cell_measurement_temperature 200(2)
_cell_volume 1883.6(2)
_computing_cell_refinement 'STOE X-AREA'
_computing_data_collection 'STOE X-AREA'
_computing_data_reduction 'STOE X-RED'
_computing_molecular_graphics 'Diamond 2.1e'
_computing_publication_material 'X-STEP32, Microsoft Word'
_computing_structure_refinement 'SHELXL-97 (Sheldrick, 1997)'
_computing_structure_solution 'SHELXS-97 (Sheldrick, 1997)'
_diffrn_ambient_temperature 200(2)
_diffrn_measured_fraction_theta_full 0.995
_diffrn_measured_fraction_theta_max 0.995
_diffrn_measurement_device_type 'STOE IPDS 2T'
_diffrn_measurement_method 'area detector'
_diffrn_radiation_monochromator graphite
_diffrn_radiation_source 'fine-focus sealed tube'
_diffrn_radiation_type MoK\a
_diffrn_radiation_wavelength 0.71073
_diffrn_reflns_av_R_equivalents 0.0553
_diffrn_reflns_av_sigmaI/netI 0.0461
_diffrn_reflns_limit_h_max 11
_diffrn_reflns_limit_h_min -10
_diffrn_reflns_limit_k_max 13
_diffrn_reflns_limit_k_min -13
_diffrn_reflns_limit_l_max 23
_diffrn_reflns_limit_l_min -23
_diffrn_reflns_number 14223
_diffrn_reflns_theta_full 25.02
_diffrn_reflns_theta_max 25.02
_diffrn_reflns_theta_min 2.90
_exptl_absorpt_coefficient_mu 1.306
_exptl_absorpt_correction_T_max 0.9965
_exptl_absorpt_correction_T_min 0.6967
_exptl_absorpt_correction_type integration
_exptl_absorpt_process_details 'STOE X-RED & X-SHAPE'
_exptl_crystal_colour yellow
_exptl_crystal_density_diffrn 1.283
_exptl_crystal_density_method 'not measured'
_exptl_crystal_description prism
_exptl_crystal_F_000 776
_exptl_crystal_size_max 0.680
_exptl_crystal_size_mid 0.278
_exptl_crystal_size_min 0.068
_refine_diff_density_max 0.370
_refine_diff_density_min -0.359
_refine_diff_density_rms 0.049
_refine_ls_extinction_method none
_refine_ls_goodness_of_fit_ref 1.020
_refine_ls_hydrogen_treatment constr
_refine_ls_matrix_type full
_refine_ls_number_parameters 417
_refine_ls_number_reflns 6621
_refine_ls_number_restraints 0
_refine_ls_restrained_S_all 1.020
_refine_ls_R_factor_all 0.0461
_refine_ls_R_factor_gt 0.0341
_refine_ls_shift/su_max 0.001
_refine_ls_shift/su_mean 0.000
_refine_ls_structure_factor_coef Fsqd
_refine_ls_weighting_details 'calc w=1/[\s^2^(Fo^2^)+(0.0446P)^2^+0.3212P] where P=(Fo^2^+2Fc^2^)/3'
_refine_ls_weighting_scheme calc
_refine_ls_wR_factor_gt 0.0830
_refine_ls_wR_factor_ref 0.0874
_reflns_number_gt 5389
_reflns_number_total 6621
_reflns_threshold_expression >2sigma(I)
_cod_data_source_file b607597e.txt
_cod_database_code 7101348

loop_
_symmetry_equiv_pos_as_xyz
'x, y, z'
'-x, -y, -z'

loop_
_atom_site_label
_atom_site_type_symbol
_atom_site_fract_x
_atom_site_fract_y
_atom_site_fract_z
_atom_site_U_iso_or_equiv
_atom_site_adp_type
_atom_site_occupancy
_atom_site_symmetry_multiplicity
_atom_site_calc_flag
_atom_site_refinement_flags
C1 C 0.0212(3) 0.7859(3) 0.22450(12) 0.0338(5) Uani 1 1 d .
C2 C 0.0085(4) 0.9220(3) 0.20366(14) 0.0490(7) Uani 1 1 d .
H2 H -0.0009 0.9552 0.1553 0.059 Uiso 1 1 calc R
C3 C 0.0068(4) 1.0175(3) 0.23836(16) 0.0531(7) Uani 1 1 d .
H3 H -0.0006 1.1022 0.2099 0.064 Uiso 1 1 calc R
C4 C 0.0142(3) 1.0096(3) 0.30733(16) 0.0475(7) Uani 1 1 d .
H4 H 0.0086 1.0885 0.3211 0.057 Uiso 1 1 calc R
C5 C 0.0289(3) 0.8964(3) 0.35811(14) 0.0441(6) Uani 1 1 d .
H5 H 0.0289 0.9086 0.4034 0.053 Uiso 1 1 calc R
C6 C 0.0436(3) 0.7677(3) 0.35386(13) 0.0379(6) Uani 1 1 d .
H6 H 0.0558 0.7065 0.3973 0.046 Uiso 1 1 calc R
C7 C 0.0444(3) 0.7079(2) 0.29832(12) 0.0314(5) Uani 1 1 d .
C8 C -0.0227(3) 0.7798(3) 0.10720(12) 0.0399(6) Uani 1 1 d .
H8 H 0.0244 0.8460 0.0935 0.048 Uiso 1 1 calc R
C9 C 0.0425(4) 0.6727(4) 0.06482(14) 0.0650(10) Uani 1 1 d .
H9A H 0.0014 0.6032 0.0794 0.078 Uiso 1 1 calc R
H9B H 0.1549 0.6242 0.0725 0.078 Uiso 1 1 calc R
C10 C 0.0024(4) 0.7398(4) -0.01163(15) 0.0739(11) Uani 1 1 d .
H10A H 0.0510 0.8034 -0.0271 0.089 Uiso 1 1 calc R
H10B H 0.0433 0.6670 -0.0383 0.089 Uiso 1 1 calc R
C11 C -0.1670(4) 0.8187(4) -0.02493(15) 0.0668(9) Uani 1 1 d .
H11A H -0.2146 0.7536 -0.0138 0.080 Uiso 1 1 calc R
H11B H -0.1896 0.8650 -0.0741 0.080 Uiso 1 1 calc R
C12 C -0.2340(4) 0.9258(4) 0.01785(15) 0.0774(12) Uani 1 1 d .
H12A H -0.3465 0.9722 0.0107 0.093 Uiso 1 1 calc R
H12B H -0.1953 0.9970 0.0028 0.093 Uiso 1 1 calc R
C13 C -0.1921(3) 0.8597(3) 0.09418(14) 0.0562(8) Uani 1 1 d .
H13A H -0.2315 0.9331 0.1204 0.067 Uiso 1 1 calc R
H13B H -0.2413 0.7969 0.1105 0.067 Uiso 1 1 calc R
C14 C 0.0882(3) 0.4876(3) 0.37617(11) 0.0315(5) Uani 1 1 d .
H14 H 0.0177 0.5416 0.4080 0.038 Uiso 1 1 calc R
C15 C 0.2512(3) 0.4350(3) 0.40299(12) 0.0343(5) Uani 1 1 d .
H15A H 0.2729 0.5147 0.4035 0.041 Uiso 1 1 calc R
H15B H 0.3228 0.3810 0.3721 0.041 Uiso 1 1 calc R
C16 C 0.2760(3) 0.3438(3) 0.47535(12) 0.0389(6) Uani 1 1 d .
H16A H 0.3838 0.3081 0.4911 0.047 Uiso 1 1 calc R
H16B H 0.2106 0.4001 0.5070 0.047 Uiso 1 1 calc R
C17 C 0.2383(3) 0.2231(3) 0.47742(14) 0.0451(6) Uani 1 1 d .
H17A H 0.3136 0.1595 0.4512 0.054 Uiso 1 1 calc R
H17B H 0.2463 0.1712 0.5255 0.054 Uiso 1 1 calc R
C18 C 0.0790(3) 0.2712(3) 0.44760(14) 0.0477(7) Uani 1 1 d .
H18A H 0.0029 0.3222 0.4781 0.057 Uiso 1 1 calc R
H18B H 0.0627 0.1895 0.4452 0.057 Uiso 1 1 calc R
C19 C 0.0548(3) 0.3653(3) 0.37573(13) 0.0402(6) Uani 1 1 d .
H19A H 0.1228 0.3112 0.3439 0.048 Uiso 1 1 calc R
H19B H -0.0520 0.3995 0.3590 0.048 Uiso 1 1 calc R
C20 C 0.0035(4) 0.3784(3) 0.19952(16) 0.0549(8) Uani 1 1 d .
H20A H 0.0914 0.2907 0.2185 0.082 Uiso 1 1 calc R
H20B H -0.0027 0.3929 0.1496 0.082 Uiso 1 1 calc R
H20C H -0.0903 0.3752 0.2186 0.082 Uiso 1 1 calc R
C21 C 0.6127(2) 0.4902(2) 0.33751(11) 0.0260(5) Uani 1 1 d .
C22 C 0.6350(3) 0.4639(2) 0.40959(11) 0.0322(5) Uani 1 1 d .
H22 H 0.6179 0.5440 0.4254 0.039 Uiso 1 1 calc R
C23 C 0.6764(3) 0.3463(3) 0.46115(12) 0.0382(6) Uani 1 1 d .
H23 H 0.6862 0.3590 0.5055 0.046 Uiso 1 1 calc R
C24 C 0.7060(3) 0.2129(3) 0.45892(12) 0.0391(6) Uani 1 1 d .
H24 H 0.7370 0.1445 0.5007 0.047 Uiso 1 1 calc R
C25 C 0.6941(3) 0.1714(2) 0.40071(13) 0.0387(6) Uani 1 1 d .
H25 H 0.7172 0.0760 0.4078 0.046 Uiso 1 1 calc R
C26 C 0.6541(3) 0.2453(2) 0.33357(12) 0.0347(5) Uani 1 1 d .
H26 H 0.6519 0.1912 0.3034 0.042 Uiso 1 1 calc R
C27 C 0.6161(2) 0.3841(2) 0.30086(11) 0.0261(4) Uani 1 1 d .
C28 C 0.5774(3) 0.7285(2) 0.32306(11) 0.0279(5) Uani 1 1 d .
H28 H 0.6507 0.6908 0.3635 0.034 Uiso 1 1 calc R
C29 C 0.4173(3) 0.8091(2) 0.34566(12) 0.0326(5) Uani 1 1 d .
H29A H 0.3918 0.7475 0.3833 0.039 Uiso 1 1 calc R
H29B H 0.3429 0.8396 0.3069 0.039 Uiso 1 1 calc R
C30 C 0.4035(3) 0.9358(2) 0.36998(13) 0.0356(5) Uani 1 1 d .
H30A H 0.2962 0.9896 0.3807 0.043 Uiso 1 1 calc R
H30B H 0.4678 0.9049 0.4124 0.043 Uiso 1 1 calc R
C31 C 0.4536(3) 1.0280(2) 0.31539(13) 0.0378(6) Uani 1 1 d .
H31A H 0.3818 1.0679 0.2749 0.045 Uiso 1 1 calc R
H31B H 0.4507 1.1053 0.3336 0.045 Uiso 1 1 calc R
C32 C 0.6134(3) 0.9467(3) 0.29400(14) 0.0389(6) Uani 1 1 d .
H32A H 0.6866 0.9137 0.3335 0.047 Uiso 1 1 calc R
H32B H 0.6416 1.0078 0.2572 0.047 Uiso 1 1 calc R
C33 C 0.6234(3) 0.8226(2) 0.26828(12) 0.0332(5) Uani 1 1 d .
H33A H 0.5554 0.8560 0.2269 0.040 Uiso 1 1 calc R
H33B H 0.7293 0.7698 0.2555 0.040 Uiso 1 1 calc R
C34 C 0.5789(3) 0.3458(2) 0.18883(11) 0.0322(5) Uani 1 1 d .
H34 H 0.6563 0.2485 0.2072 0.039 Uiso 1 1 calc R
C35 C 0.4236(3) 0.3466(3) 0.18680(13) 0.0397(6) Uani 1 1 d .
H35A H 0.3452 0.4433 0.1718 0.048 Uiso 1 1 calc R
H35B H 0.4004 0.3087 0.2335 0.048 Uiso 1 1 calc R
C36 C 0.4153(4) 0.2612(4) 0.13814(14) 0.0524(7) Uani 1 1 d .
H36A H 0.4839 0.1622 0.1564 0.063 Uiso 1 1 calc R
H36B H 0.3099 0.2704 0.1356 0.063 Uiso 1 1 calc R
C37 C 0.4615(3) 0.3086(3) 0.06669(13) 0.0485(7) Uani 1 1 d .
H37A H 0.4644 0.2460 0.0377 0.058 Uiso 1 1 calc R
H37B H 0.3843 0.4030 0.0458 0.058 Uiso 1 1 calc R
C38 C 0.6159(3) 0.3089(3) 0.06873(14) 0.0469(7) Uani 1 1 d .
H38A H 0.6397 0.3459 0.0220 0.056 Uiso 1 1 calc R
H38B H 0.6949 0.2127 0.0845 0.056 Uiso 1 1 calc R
C39 C 0.6207(3) 0.3972(3) 0.11673(13) 0.0446(6) Uani 1 1 d .
H39A H 0.7244 0.3923 0.1184 0.054 Uiso 1 1 calc R
H39B H 0.5480 0.4950 0.0989 0.054 Uiso 1 1 calc R
C40 C 0.4189(4) 0.7805(3) 0.12261(15) 0.0607(9) Uani 1 1 d .
H40A H 0.3509 0.7579 0.0991 0.073 Uiso 1 1 calc R
H40B H 0.4968 0.7904 0.0915 0.073 Uiso 1 1 calc R
H40C H 0.3594 0.8676 0.1369 0.073 Uiso 1 1 calc R
N1 N 0.0139(2) 0.7151(2) 0.18061(10) 0.0357(5) Uani 1 1 d .
N2 N 0.0597(2) 0.5792(2) 0.30707(9) 0.0313(4) Uani 1 1 d .
N3 N 0.5838(2) 0.61260(19) 0.29659(9) 0.0282(4) Uani 1 1 d .
N4 N 0.5819(2) 0.43304(19) 0.23385(9) 0.0296(4) Uani 1 1 d .
Zn1 Zn 0.02761(3) 0.52987(3) 0.223156(13) 0.03549(9) Uani 1 1 d .
Zn2 Zn 0.51691(3) 0.63353(3) 0.202365(13) 0.03462(9) Uani 1 1 d .

loop_
_atom_site_aniso_label
_atom_site_aniso_U_11
_atom_site_aniso_U_22
_atom_site_aniso_U_33
_atom_site_aniso_U_23
_atom_site_aniso_U_13
_atom_site_aniso_U_12
C1 0.0307(12) 0.0410(13) 0.0287(12) -0.0070(10) -0.0005(10) -0.0149(11)
C2 0.0646(19) 0.0500(16) 0.0368(14) -0.0027(12) -0.0065(13) -0.0313(15)
C3 0.0598(19) 0.0429(15) 0.0585(18) -0.0070(13) -0.0092(15) -0.0247(14)
C4 0.0410(15) 0.0398(14) 0.0641(18) -0.0226(14) -0.0053(13) -0.0136(12)
C5 0.0377(15) 0.0457(15) 0.0454(15) -0.0225(12) -0.0042(12) -0.0081(12)
C6 0.0358(14) 0.0414(14) 0.0320(12) -0.0126(11) -0.0028(10) -0.0098(11)
C7 0.0259(12) 0.0392(13) 0.0265(11) -0.0085(10) -0.0016(9) -0.0107(10)
C8 0.0482(16) 0.0504(15) 0.0226(11) -0.0037(11) -0.0015(11) -0.0246(13)
C9 0.062(2) 0.076(2) 0.0299(14) -0.0167(14) -0.0033(14) -0.0019(17)
C10 0.076(2) 0.100(3) 0.0284(15) -0.0186(16) -0.0022(15) -0.019(2)
C11 0.073(2) 0.099(3) 0.0302(14) -0.0011(16) -0.0145(15) -0.043(2)
C12 0.062(2) 0.092(3) 0.0358(16) 0.0035(17) -0.0148(15) -0.002(2)
C13 0.0467(17) 0.0646(19) 0.0317(14) -0.0006(13) -0.0043(12) -0.0051(14)
C14 0.0298(12) 0.0409(13) 0.0226(11) -0.0095(10) 0.0006(9) -0.0131(10)
C15 0.0323(13) 0.0387(13) 0.0313(12) -0.0108(10) -0.0017(10) -0.0129(11)
C16 0.0365(14) 0.0398(14) 0.0329(13) -0.0072(11) -0.0081(11) -0.0090(11)
C17 0.0535(17) 0.0407(14) 0.0351(13) -0.0051(11) -0.0039(12) -0.0159(13)
C18 0.0602(18) 0.0544(16) 0.0348(14) -0.0027(12) -0.0022(13) -0.0336(15)
C19 0.0445(15) 0.0516(15) 0.0302(12) -0.0060(11) -0.0020(11) -0.0272(13)
C20 0.065(2) 0.069(2) 0.0494(16) -0.0291(15) 0.0070(15) -0.0381(17)
C21 0.0255(11) 0.0280(11) 0.0255(11) -0.0076(9) 0.0013(9) -0.0119(9)
C22 0.0428(14) 0.0332(12) 0.0255(11) -0.0085(9) 0.0011(10) -0.0200(11)
C23 0.0500(16) 0.0448(14) 0.0229(11) -0.0061(10) 0.0001(11) -0.0240(12)
C24 0.0458(15) 0.0361(13) 0.0285(12) 0.0020(10) -0.0027(11) -0.0153(12)
C25 0.0456(15) 0.0251(11) 0.0396(13) -0.0036(10) 0.0031(11) -0.0120(11)
C26 0.0436(14) 0.0266(11) 0.0333(12) -0.0101(10) 0.0000(11) -0.0127(10)
C27 0.0259(11) 0.0285(11) 0.0273(11) -0.0086(9) 0.0019(9) -0.0139(9)
C28 0.0358(13) 0.0247(11) 0.0255(11) -0.0071(9) -0.0012(9) -0.0141(10)
C29 0.0399(13) 0.0311(12) 0.0316(12) -0.0084(10) 0.0061(10) -0.0196(11)
C30 0.0393(14) 0.0332(12) 0.0355(13) -0.0138(10) 0.0057(11) -0.0143(11)
C31 0.0457(15) 0.0256(11) 0.0430(14) -0.0096(10) 0.0032(11) -0.0155(11)
C32 0.0463(15) 0.0330(13) 0.0458(14) -0.0114(11) 0.0084(12) -0.0244(12)
C33 0.0377(13) 0.0306(12) 0.0352(12) -0.0119(10) 0.0069(10) -0.0166(11)
C34 0.0404(14) 0.0303(11) 0.0275(11) -0.0109(9) -0.0032(10) -0.0140(10)
C35 0.0455(15) 0.0510(15) 0.0321(12) -0.0155(11) 0.0040(11) -0.0270(13)
C36 0.0644(19) 0.077(2) 0.0440(15) -0.0292(15) 0.0097(14) -0.0493(17)
C37 0.0594(18) 0.0650(18) 0.0345(13) -0.0233(13) 0.0003(13) -0.0329(15)
C38 0.0573(18) 0.0618(17) 0.0349(13) -0.0254(13) 0.0096(12) -0.0316(15)
C39 0.0581(17) 0.0597(17) 0.0344(13) -0.0235(13) 0.0116(12) -0.0372(15)
C40 0.090(3) 0.0482(17) 0.0356(15) 0.0032(13) -0.0203(15) -0.0257(17)
N1 0.0398(12) 0.0426(11) 0.0244(10) -0.0062(9) -0.0015(9) -0.0180(10)
N2 0.0315(11) 0.0358(11) 0.0248(9) -0.0083(8) -0.0022(8) -0.0119(9)
N3 0.0374(11) 0.0260(9) 0.0237(9) -0.0063(8) -0.0023(8) -0.0151(8)
N4 0.0367(11) 0.0292(10) 0.0249(9) -0.0080(8) -0.0015(8) -0.0148(9)
Zn1 0.04149(18) 0.04175(17) 0.02642(15) -0.01149(12) -0.00117(12) -0.01874(14)
Zn2 0.04931(19) 0.02917(15) 0.02378(14) -0.00325(11) -0.00645(12) -0.01588(13)

loop_
_atom_type_symbol
_atom_type_description
_atom_type_scat_dispersion_real
_atom_type_scat_dispersion_imag
_atom_type_scat_source
C C 0.0033 0.0016 'International Tables Vol C Tables 4.2.6.8 and 6.1.1.4'
H H 0.0000 0.0000 'International Tables Vol C Tables 4.2.6.8 and 6.1.1.4'
N N 0.0061 0.0033 'International Tables Vol C Tables 4.2.6.8 and 6.1.1.4'
Zn Zn 0.2839 1.4301 'International Tables Vol C Tables 4.2.6.8 and 6.1.1.4'

loop_
_geom_angle_atom_site_label_1
_geom_angle_atom_site_label_2
_geom_angle_atom_site_label_3
_geom_angle
N1 C1 C2 122.8(2)
N1 C1 C7 114.0(2)
C2 C1 C7 123.2(2)
C3 C2 C1 133.9(3)
C4 C3 C2 130.4(3)
C3 C4 C5 125.1(3)
C4 C5 C6 130.4(3)
C5 C6 C7 133.5(3)
N2 C7 C6 122.7(2)
N2 C7 C1 114.0(2)
C6 C7 C1 123.3(2)
N1 C8 C13 110.3(2)
N1 C8 C9 110.9(2)
C13 C8 C9 110.7(2)
C8 C9 C10 110.9(3)
C11 C10 C9 111.1(3)
C10 C11 C12 110.7(3)
C11 C12 C13 111.3(3)
C8 C13 C12 111.5(2)
N2 C14 C19 110.38(18)
N2 C14 C15 111.96(19)
C19 C14 C15 109.4(2)
C14 C15 C16 110.8(2)
C17 C16 C15 111.3(2)
C18 C17 C16 111.7(2)
C17 C18 C19 111.5(2)
C14 C19 C18 111.1(2)
N3 C21 C22 122.41(19)
N3 C21 C27 114.04(18)
C22 C21 C27 123.5(2)
C23 C22 C21 133.2(2)
C22 C23 C24 130.5(2)
C25 C24 C23 124.9(2)
C24 C25 C26 130.8(2)
C25 C26 C27 133.2(2)
N4 C27 C26 122.6(2)
N4 C27 C21 113.79(19)
C26 C27 C21 123.6(2)
N3 C28 C33 109.76(17)
N3 C28 C29 110.14(19)
C33 C28 C29 110.46(18)
C28 C29 C30 111.8(2)
C31 C30 C29 111.04(19)
C32 C31 C30 111.0(2)
C31 C32 C33 110.8(2)
C28 C33 C32 110.77(19)
N4 C34 C35 110.93(19)
N4 C34 C39 109.69(19)
C35 C34 C39 110.2(2)
C34 C35 C36 112.0(2)
C37 C36 C35 111.3(2)
C38 C37 C36 111.3(2)
C37 C38 C39 111.5(2)
C34 C39 C38 110.5(2)
C1 N1 C8 121.3(2)
C1 N1 Zn1 114.75(16)
C8 N1 Zn1 123.48(16)
C7 N2 C14 120.67(18)
C7 N2 Zn1 114.76(15)
C14 N2 Zn1 124.44(15)
C21 N3 C28 121.81(18)
C21 N3 Zn2 114.25(14)
C28 N3 Zn2 123.15(14)
C27 N4 C34 122.23(19)
C27 N4 Zn2 114.47(14)
C34 N4 Zn2 123.04(14)
C20 Zn1 N2 137.12(11)
C20 Zn1 N1 140.47(11)
N2 Zn1 N1 82.17(8)
C40 Zn2 N4 139.11(11)
C40 Zn2 N3 138.54(11)
N4 Zn2 N3 82.11(7)

loop_
_geom_bond_atom_site_label_1
_geom_bond_atom_site_label_2
_geom_bond_distance
C1 N1 1.327(3)
C1 C2 1.412(4)
C1 C7 1.507(3)
C2 C3 1.383(4)
C3 C4 1.371(4)
C4 C5 1.375(4)
C5 C6 1.383(4)
C6 C7 1.418(3)
C7 N2 1.328(3)
C8 N1 1.472(3)
C8 C13 1.499(4)
C8 C9 1.504(4)
C9 C10 1.534(4)
C10 C11 1.499(5)
C11 C12 1.511(5)
C12 C13 1.533(4)
C14 N2 1.476(3)
C14 C19 1.518(3)
C14 C15 1.519(3)
C15 C16 1.529(3)
C16 C17 1.517(4)
C17 C18 1.516(4)
C18 C19 1.533(4)
C20 Zn1 1.944(3)
C21 N3 1.326(3)
C21 C22 1.420(3)
C21 C27 1.505(3)
C22 C23 1.375(3)
C23 C24 1.379(4)
C24 C25 1.377(4)
C25 C26 1.384(3)
C26 C27 1.406(3)
C27 N4 1.333(3)
C28 N3 1.468(3)
C28 C33 1.517(3)
C28 C29 1.522(3)
C29 C30 1.532(3)
C30 C31 1.524(3)
C31 C32 1.513(4)
C32 C33 1.532(3)
C34 N4 1.473(3)
C34 C35 1.511(3)
C34 C39 1.527(3)
C35 C36 1.531(3)
C36 C37 1.520(4)
C37 C38 1.509(4)
C38 C39 1.533(3)
C40 Zn2 1.934(3)
N1 Zn1 1.970(2)
N2 Zn1 1.9659(18)
N3 Zn2 1.9686(18)
N4 Zn2 1.9656(19)
